data_7007370
loop_
_publ_author_name
'Adams, Christopher J.'
'Crawford, Paul C.'
'Guy Orpen, A.'
'Podesta, Thomas J.'

_publ_section_title
;
 Cation and anion diversity in [M(dithiooxalate)2]2- salts: structure
 robustness in crystal synthesis.
;
_journal_issue 34
_journal_name_full 'Dalton transactions (Cambridge, England : 2003)'
_journal_page_first 4078
_journal_page_last 4092
_journal_paper_doi 10.1039/b604319d
_journal_year 2006
_chemical_formula_sum 'C16 H12 N2 Ni O8 S4'
_chemical_formula_weight 547.23
_chemical_name_systematic
;
?
;
_space_group_IT_number 2
_symmetry_cell_setting triclinic
_symmetry_space_group_name_Hall '-P 1'
_symmetry_space_group_name_H-M 'P -1'
_atom_sites_solution_hydrogens geom
_atom_sites_solution_primary direct
_atom_sites_solution_secondary difmap
_audit_creation_method SHELXL-97
_cell_angle_alpha 75.683(2)
_cell_angle_beta 70.904(2)
_cell_angle_gamma 85.902(2)
_cell_formula_units_Z 1
_cell_length_a 7.0457(10)
_cell_length_b 7.5275(10)
_cell_length_c 10.1365(14)
_cell_measurement_reflns_used 80
_cell_measurement_temperature 173(2)
_cell_measurement_theta_max 27.461
_cell_measurement_theta_min 3.113
_cell_volume 492.22(12)
_computing_cell_refinement 'Bruker SMART'
_computing_data_collection 'Bruker SMART'
_computing_data_reduction 'Bruker SHELXTL'
_computing_molecular_graphics 'Bruker SHELXTL'
_computing_publication_material 'Bruker SHELXTL'
_computing_structure_refinement 'SHELXL-97 (Sheldrick, 1997)'
_computing_structure_solution 'SHELXS-97 (Sheldrick, 1990)'
_diffrn_ambient_temperature 173(2)
_diffrn_measured_fraction_theta_full 0.988
_diffrn_measured_fraction_theta_max 0.988
_diffrn_measurement_device_type 'CCD area detector'
_diffrn_measurement_method 'phi and omega scans'
_diffrn_radiation_monochromator graphite
_diffrn_radiation_source 'fine-focus sealed tube'
_diffrn_radiation_type MoK\a
_diffrn_radiation_wavelength 0.71073
_diffrn_reflns_av_R_equivalents 0.0234
_diffrn_reflns_av_sigmaI/netI 0.0291
_diffrn_reflns_limit_h_max 9
_diffrn_reflns_limit_h_min -9
_diffrn_reflns_limit_k_max 9
_diffrn_reflns_limit_k_min -9
_diffrn_reflns_limit_l_max 13
_diffrn_reflns_limit_l_min -13
_diffrn_reflns_number 5158
_diffrn_reflns_theta_full 27.50
_diffrn_reflns_theta_max 27.50
_diffrn_reflns_theta_min 2.19
_exptl_absorpt_coefficient_mu 1.460
_exptl_absorpt_correction_T_max 0.901067
_exptl_absorpt_correction_T_min 0.706660
_exptl_absorpt_correction_type multi-scan
_exptl_crystal_colour purple
_exptl_crystal_density_diffrn 1.846
_exptl_crystal_density_method 'not measured'
_exptl_crystal_description prism
_exptl_crystal_F_000 278
_exptl_crystal_size_max 0.15
_exptl_crystal_size_mid 0.15
_exptl_crystal_size_min 0.15
_refine_diff_density_max 0.374
_refine_diff_density_min -0.283
_refine_diff_density_rms 0.069
_refine_ls_extinction_method none
_refine_ls_goodness_of_fit_ref 1.092
_refine_ls_hydrogen_treatment mixed
_refine_ls_matrix_type full
_refine_ls_number_parameters 146
_refine_ls_number_reflns 2229
_refine_ls_number_restraints 0
_refine_ls_restrained_S_all 1.092
_refine_ls_R_factor_all 0.0341
_refine_ls_R_factor_gt 0.0274
_refine_ls_shift/su_max 0.001
_refine_ls_shift/su_mean 0.000
_refine_ls_structure_factor_coef Fsqd
_refine_ls_weighting_details 'calc w=1/[\s^2^(Fo^2^)+(0.0410P)^2^+0.0000P] where P=(Fo^2^+2Fc^2^)/3'
_refine_ls_weighting_scheme calc
_refine_ls_wR_factor_gt 0.0692
_refine_ls_wR_factor_ref 0.0713
_reflns_number_gt 1924
_reflns_number_total 2229
_reflns_threshold_expression >2sigma(I)
_cod_data_source_file b604319d.txt
_cod_data_source_block 3gerea
_cod_depositor_comments
;
The following automatic conversions were performed:
'_symmetry_cell_setting' value 'Triclinic' changed to 'triclinic'
according to '/home/saulius/struct/CIF-dictionaries/cif_core.dic'
dictionary named 'cif_core.dic' version 2.4.1 from 2010-06-29.

Automatic conversion script
Id: cif_fix_enum 1527 2010-12-29 10:47:43Z saulius 
;
_cod_original_sg_symbol_H-M P-1
_cod_database_code 7007370

loop_
_symmetry_equiv_pos_as_xyz
'x, y, z'
'-x, -y, -z'

loop_
_atom_site_label
_atom_site_type_symbol
_atom_site_fract_x
_atom_site_fract_y
_atom_site_fract_z
_atom_site_U_iso_or_equiv
_atom_site_adp_type
_atom_site_occupancy
_atom_site_symmetry_multiplicity
_atom_site_calc_flag
_atom_site_refinement_flags
_atom_site_disorder_assembly
_atom_site_disorder_group
Ni1 Ni 2.0000 -1.0000 0.0000 0.01713(11) Uani 1 2 d S . .
S1 S 1.94388(7) -1.17000(7) 0.21688(5) 0.02284(13) Uani 1 1 d . . .
S2 S 1.68978(7) -0.91207(7) 0.06880(5) 0.02227(13) Uani 1 1 d . . .
O3 O 1.1974(2) -0.8259(2) 0.30707(15) 0.0268(3) Uani 1 1 d . . .
O4 O 1.1466(2) -0.6478(2) 0.10785(15) 0.0248(3) Uani 1 1 d . . .
C2 C 1.8365(3) -0.7129(3) -0.2158(2) 0.0193(4) Uani 1 1 d . . .
C6 C 0.5745(3) -0.7957(3) 0.5239(2) 0.0248(4) Uani 1 1 d . . .
H6A H 0.5114 -0.8623 0.6198 0.030 Uiso 1 1 calc R . .
C3 C 1.0888(3) -0.7363(3) 0.2456(2) 0.0201(4) Uani 1 1 d . . .
O2 O 1.8122(2) -0.6008(2) -0.31840(14) 0.0261(3) Uani 1 1 d . . .
C5 C 0.7798(3) -0.8097(3) 0.4589(2) 0.0219(4) Uani 1 1 d . . .
H5A H 0.8589 -0.8841 0.5108 0.026 Uiso 1 1 calc R . .
C4 C 0.8686(3) -0.7146(3) 0.3181(2) 0.0182(4) Uani 1 1 d . . .
O1 O 1.5064(2) -0.66177(19) -0.07430(15) 0.0246(3) Uani 1 1 d . . .
C1 C 1.6608(3) -0.7514(3) -0.0745(2) 0.0188(4) Uani 1 1 d . . .
N1 N 0.5549(2) -0.5912(2) 0.31340(18) 0.0209(3) Uani 1 1 d . . .
H1A H 0.4818 -0.5188 0.2671 0.025 Uiso 1 1 calc R . .
C8 C 0.7525(3) -0.6027(3) 0.2456(2) 0.0194(4) Uani 1 1 d . . .
H8A H 0.8114 -0.5350 0.1494 0.023 Uiso 1 1 calc R . .
C7 C 0.4642(3) -0.6850(3) 0.4484(2) 0.0229(4) Uani 1 1 d . . .
H7A H 0.3235 -0.6746 0.4915 0.027 Uiso 1 1 calc R . .
H4B H 1.256(4) -0.668(4) 0.074(3) 0.039(8) Uiso 1 1 d . . .

loop_
_atom_site_aniso_label
_atom_site_aniso_U_11
_atom_site_aniso_U_22
_atom_site_aniso_U_33
_atom_site_aniso_U_23
_atom_site_aniso_U_13
_atom_site_aniso_U_12
Ni1 0.01341(18) 0.01847(19) 0.01705(18) -0.00119(13) -0.00443(13) 0.00295(13)
S1 0.0159(2) 0.0269(3) 0.0191(2) 0.00048(19) -0.00232(19) 0.00598(19)
S2 0.0156(2) 0.0262(3) 0.0193(2) 0.00093(19) -0.00361(19) 0.00459(19)
O3 0.0190(7) 0.0303(8) 0.0276(8) 0.0012(6) -0.0096(6) 0.0051(6)
O4 0.0162(7) 0.0331(9) 0.0189(7) -0.0002(6) -0.0026(6) 0.0050(6)
C2 0.0177(9) 0.0193(10) 0.0217(10) -0.0052(8) -0.0078(8) 0.0029(7)
C6 0.0224(10) 0.0276(11) 0.0189(10) -0.0004(8) -0.0029(8) 0.0003(8)
C3 0.0185(9) 0.0200(10) 0.0216(10) -0.0040(8) -0.0071(8) 0.0011(7)
O2 0.0236(7) 0.0296(8) 0.0209(7) 0.0004(6) -0.0073(6) 0.0057(6)
C5 0.0222(10) 0.0216(10) 0.0226(10) -0.0025(8) -0.0109(8) 0.0041(8)
C4 0.0174(9) 0.0166(9) 0.0201(9) -0.0034(7) -0.0062(8) 0.0013(7)
O1 0.0156(7) 0.0278(8) 0.0246(7) 0.0003(6) -0.0047(6) 0.0061(6)
C1 0.0162(9) 0.0185(9) 0.0213(10) -0.0033(7) -0.0066(8) 0.0008(7)
N1 0.0178(8) 0.0220(9) 0.0240(8) -0.0029(7) -0.0111(7) 0.0052(6)
C8 0.0195(9) 0.0193(9) 0.0190(9) -0.0030(7) -0.0070(8) 0.0007(7)
C7 0.0178(9) 0.0273(11) 0.0217(10) -0.0061(8) -0.0035(8) -0.0004(8)

loop_
_atom_type_symbol
_atom_type_description
_atom_type_scat_dispersion_real
_atom_type_scat_dispersion_imag
_atom_type_scat_source
C C 0.0033 0.0016 'International Tables Vol C Tables 4.2.6.8 and 6.1.1.4'
H H 0.0000 0.0000 'International Tables Vol C Tables 4.2.6.8 and 6.1.1.4'
N N 0.0061 0.0033 'International Tables Vol C Tables 4.2.6.8 and 6.1.1.4'
O O 0.0106 0.0060 'International Tables Vol C Tables 4.2.6.8 and 6.1.1.4'
S S 0.1246 0.1234 'International Tables Vol C Tables 4.2.6.8 and 6.1.1.4'
Ni Ni 0.3393 1.1124 'International Tables Vol C Tables 4.2.6.8 and 6.1.1.4'

loop_
_geom_angle_atom_site_label_1
_geom_angle_atom_site_label_2
_geom_angle_atom_site_label_3
_geom_angle
_geom_angle_site_symmetry_1
_geom_angle_site_symmetry_3
_geom_angle_publ_flag
S2 Ni1 S2 180.0 2_935 . ?
S2 Ni1 S1 92.526(18) 2_935 . ?
S2 Ni1 S1 87.475(18) . . ?
S2 Ni1 S1 87.474(18) 2_935 2_935 ?
S2 Ni1 S1 92.526(18) . 2_935 ?
S1 Ni1 S1 180.0 . 2_935 ?
C2 S1 Ni1 105.68(7) 2_935 . ?
C1 S2 Ni1 105.63(7) . . ?
O2 C2 C1 118.05(16) . . ?
O2 C2 S1 124.67(15) . 2_935 ?
C1 C2 S1 117.28(14) . 2_935 ?
C7 C6 C5 119.25(18) . . ?
O3 C3 O4 125.04(18) . . ?
O3 C3 C4 122.97(17) . . ?
O4 C3 C4 111.99(16) . . ?
C4 C5 C6 119.63(18) . . ?
C8 C4 C5 119.44(17) . . ?
C8 C4 C3 120.90(17) . . ?
C5 C4 C3 119.65(17) . . ?
O1 C1 C2 116.40(17) . . ?
O1 C1 S2 124.88(15) . . ?
C2 C1 S2 118.71(14) . . ?
C7 N1 C8 122.90(18) . . ?
N1 C8 C4 118.89(18) . . ?
N1 C7 C6 119.86(18) . . ?

loop_
_geom_bond_atom_site_label_1
_geom_bond_atom_site_label_2
_geom_bond_distance
_geom_bond_site_symmetry_2
_geom_bond_publ_flag
Ni1 S2 2.1739(5) 2_935 ?
Ni1 S2 2.1739(5) . ?
Ni1 S1 2.1769(5) . ?
Ni1 S1 2.1769(5) 2_935 ?
S1 C2 1.723(2) 2_935 ?
S2 C1 1.704(2) . ?
O3 C3 1.208(2) . ?
O4 C3 1.329(2) . ?
C2 O2 1.219(2) . ?
C2 C1 1.534(3) . ?
C2 S1 1.723(2) 2_935 ?
C6 C7 1.365(3) . ?
C6 C5 1.388(3) . ?
C3 C4 1.500(3) . ?
C5 C4 1.384(3) . ?
C4 C8 1.381(3) . ?
O1 C1 1.238(2) . ?
N1 C7 1.340(3) . ?
N1 C8 1.343(2) . ?
